data_1568991
loop_
_publ_author_name
'Zitzmann, Max'
'Hampel, Frank'
'Dube, Henry'

_publ_section_title
;
 A cross-conjugation approach for high-performance diaryl-hemithioindigo
 photoswitches.
;
_journal_issue 21
_journal_name_full 'Chemical science'
_journal_page_first 5734
_journal_page_last 5742
_journal_paper_doi 10.1039/d2sc06939c
_journal_volume 14
_journal_year 2023
_chemical_formula_moiety 'C23 H12 N2 O S'
_chemical_formula_sum 'C23 H12 N2 O S'
_chemical_formula_weight 364.41
_space_group_crystal_system monoclinic
_space_group_IT_number 14
_space_group_name_Hall '-P 2yn'
_space_group_name_H-M_alt 'P 1 21/n 1'
_atom_sites_solution_hydrogens geom
_atom_sites_solution_primary dual
_audit_creation_date 2021-08-05
_audit_creation_method
;
Olex2 1.3
(compiled 2020.11.12 svn.r5f609507 for OlexSys, GUI svn.r6272)
;
_audit_update_record
;
2022-12-16 deposited with the CCDC.	2023-05-01 downloaded from the CCDC.
;
_cell_angle_alpha 90
_cell_angle_beta 97.3090(10)
_cell_angle_gamma 90
_cell_formula_units_Z 8
_cell_length_a 12.1913(2)
_cell_length_b 22.6255(3)
_cell_length_c 13.0947(2)
_cell_measurement_reflns_used 7108
_cell_measurement_temperature 153.00(10)
_cell_measurement_theta_max 73.0140
_cell_measurement_theta_min 4.1270
_cell_volume 3582.62(9)
_computing_cell_refinement 'CrysAlisPro 1.171.40.67a (Rigaku OD, 2019)'
_computing_data_collection 'CrysAlisPro 1.171.40.67a (Rigaku OD, 2019)'
_computing_data_reduction 'CrysAlisPro 1.171.40.67a (Rigaku OD, 2019)'
_computing_molecular_graphics 'Olex2 1.3 (Dolomanov et al., 2009)'
_computing_publication_material 'Olex2 1.3 (Dolomanov et al., 2009)'
_computing_structure_refinement 'SHELXL 2018/3 (Sheldrick, 2015)'
_computing_structure_solution 'SHELXT  (Sheldrick, 2015)'
_diffrn_ambient_environment N~2~
_diffrn_ambient_temperature 153.00(10)
_diffrn_detector 'CCD plate'
_diffrn_detector_area_resol_mean 10.2679
_diffrn_detector_type Ruby
_diffrn_measured_fraction_theta_full 0.998
_diffrn_measured_fraction_theta_max 0.969
_diffrn_measurement_details
;
List of Runs (angles in degrees, time in seconds):

  # Type    Start    End  Width  t~exp~   \w     \q     \k     \f   Frames
#--------------------------------------------------------------------------
  1  \w   -124.00 -96.00   1.00    1.00    --  -42.07 -99.00  60.00   28
  2  \w      6.00  70.00   1.00    1.00    --   42.07 -99.00 120.00   64
  3  \w     -4.00 116.00   1.00    1.00    --   42.07  19.00 -30.00  120
  4  \w     33.00 102.00   1.00    1.66    --  106.12 -61.00  60.00   69
  5  \w     81.00 123.00   1.00    1.66    --  106.12 -30.00   0.00   42
  6  \w     34.00  70.00   1.00    1.66    --  106.12 -30.00   0.00   36
  7  \w     85.00 174.00   1.00    1.66    --  106.12  61.00 -30.00   89
  8  \w     32.00 124.00   1.00    1.66    --  106.12 -45.00-180.00   92
  9  \w     78.00 160.00   1.00    1.66    --  106.12  30.00 -90.00   82
;
_diffrn_measurement_device 'four-circle diffractometer'
_diffrn_measurement_device_type 'Xcalibur, Ruby, Ultra'
_diffrn_measurement_method '\w scans'
_diffrn_orient_matrix_type 'CrysAlisPro convention (1999,Acta A55,543-557)'
_diffrn_orient_matrix_UB_11 -0.1139093000
_diffrn_orient_matrix_UB_12 -0.0228099000
_diffrn_orient_matrix_UB_13 0.0213860000
_diffrn_orient_matrix_UB_21 0.0016217000
_diffrn_orient_matrix_UB_22 -0.0463891000
_diffrn_orient_matrix_UB_23 -0.0858882000
_diffrn_orient_matrix_UB_31 0.0570230000
_diffrn_orient_matrix_UB_32 -0.0443131000
_diffrn_orient_matrix_UB_33 0.0789831000
_diffrn_radiation_monochromator mirror
_diffrn_radiation_probe x-ray
_diffrn_radiation_type 'Cu K\a'
_diffrn_radiation_wavelength 1.54184
_diffrn_reflns_av_R_equivalents 0.0276
_diffrn_reflns_av_unetI/netI 0.0357
_diffrn_reflns_Laue_measured_fraction_full 0.998
_diffrn_reflns_Laue_measured_fraction_max 0.969
_diffrn_reflns_limit_h_max 14
_diffrn_reflns_limit_h_min -13
_diffrn_reflns_limit_k_max 15
_diffrn_reflns_limit_k_min -27
_diffrn_reflns_limit_l_max 16
_diffrn_reflns_limit_l_min -16
_diffrn_reflns_number 13496
_diffrn_reflns_point_group_measured_fraction_full 0.998
_diffrn_reflns_point_group_measured_fraction_max 0.969
_diffrn_reflns_theta_full 67.684
_diffrn_reflns_theta_max 73.191
_diffrn_reflns_theta_min 3.924
_diffrn_source 'fine-focus sealed X-ray tube'
_diffrn_source_type 'Enhance Ultra (Cu) X-ray Source'
_exptl_absorpt_coefficient_mu 1.718
_exptl_absorpt_correction_T_max 0.957
_exptl_absorpt_correction_T_min 0.938
_exptl_absorpt_correction_type gaussian
_exptl_absorpt_process_details
;
CrysAlisPro 1.171.40.67a (Rigaku Oxford Diffraction, 2019)
Numerical absorption correction based on gaussian integration over
			a multifaceted crystal model
Empirical absorption correction using spherical harmonics,
 implemented in SCALE3 ABSPACK scaling algorithm.
;
_exptl_crystal_colour 'clear light orange'
_exptl_crystal_colour_lustre clear
_exptl_crystal_colour_modifier light
_exptl_crystal_colour_primary orange
_exptl_crystal_density_diffrn 1.351
_exptl_crystal_description block
_exptl_crystal_F_000 1504
_exptl_crystal_recrystallization_method 'The material was recrystallised from MeOH by slow evaporation'
_exptl_crystal_size_max 0.41
_exptl_crystal_size_mid 0.331
_exptl_crystal_size_min 0.274
_refine_diff_density_max 0.709
_refine_diff_density_min -0.571
_refine_diff_density_rms 0.052
_refine_ls_extinction_coef 0.00036(12)
_refine_ls_extinction_expression Fc^*^=kFc[1+0.001xFc^2^\l^3^/sin(2\q)]^-1/4^
_refine_ls_extinction_method 'SHELXL-2018/3 (Sheldrick 2018)'
_refine_ls_goodness_of_fit_ref 1.020
_refine_ls_hydrogen_treatment constr
_refine_ls_matrix_type full
_refine_ls_number_parameters 488
_refine_ls_number_reflns 6961
_refine_ls_number_restraints 0
_refine_ls_restrained_S_all 1.020
_refine_ls_R_factor_all 0.0513
_refine_ls_R_factor_gt 0.0446
_refine_ls_shift/su_max 0.000
_refine_ls_shift/su_mean 0.000
_refine_ls_structure_factor_coef Fsqd
_refine_ls_weighting_details 'w=1/[\s^2^(Fo^2^)+(0.0518P)^2^+2.4028P] where P=(Fo^2^+2Fc^2^)/3'
_refine_ls_weighting_scheme calc
_refine_ls_wR_factor_gt 0.1111
_refine_ls_wR_factor_ref 0.1164
_reflns_Friedel_coverage 0.000
_reflns_number_gt 6064
_reflns_number_total 6961
_reflns_threshold_expression 'I > 2\s(I)'
_cod_data_source_file d2sc06939c3.cif
_cod_data_source_block 21dub_mz04
_cod_depositor_comments 'Adding full bibliography for 1568986--1568991.cif.'
_cod_database_code 1568991
_shelx_shelxl_version_number 2018/3
_chemical_oxdiff_formula 'C23 H12 N3 O S'
_chemical_oxdiff_usercomment MZ-214
_shelx_space_group_comment
;
The symmetry employed for this shelxl refinement is uniquely defined
by the following loop, which should always be used as a source of
symmetry information in preference to the above space-group names.
They are only intended as comments.
;
_shelx_estimated_absorpt_t_max 0.650
_shelx_estimated_absorpt_t_min 0.539
_reflns_odcompleteness_completeness 99.85
_reflns_odcompleteness_iscentric 1
_reflns_odcompleteness_theta 66.97
_olex2_refinement_description
;
1. Fixed Uiso
 At 1.2 times of:
  All C(H) groups
2.a Aromatic/amide H refined with riding coordinates:
 C14(H14), C15(H15), C16(H16), C17(H17), C22(H22), C23(H23), C25(H25),
 C26(H26), C32(H32), C33(H33), C35(H35), C36(H36), C14A(H14A), C15A(H15A),
 C16A(H16A), C17A(H17A), C22A(H22A), C23A(H23A), C25A(H25A), C26A(H26A),
 C32A(H32A), C33A(H33A), C35A(H35A), C36A(H36A)
;
_olex2_date_sample_data_collection 2009-06-05
_olex2_diffrn_ambient_temperature_device 'Cryojet - Oxford Instruments'
_olex2_exptl_crystal_mounting_method 'The crystal was mounted on a mylar loop in perfluoroether oil'
_olex2_submission_original_sample_id MZ214
_olex2_submission_special_instructions 'No special instructions were received'
_oxdiff_exptl_absorpt_empirical_details
;
Empirical correction (ABSPACK) includes:
- Absorption correction using spherical harmonics
- Frame scaling
;
_oxdiff_exptl_absorpt_empirical_full_max 1.326
_oxdiff_exptl_absorpt_empirical_full_min 0.751

loop_
_space_group_symop_operation_xyz
'x, y, z'
'-x+1/2, y+1/2, -z+1/2'
'-x, -y, -z'
'x-1/2, -y-1/2, z-1/2'

loop_
_atom_site_label
_atom_site_type_symbol
_atom_site_fract_x
_atom_site_fract_y
_atom_site_fract_z
_atom_site_U_iso_or_equiv
_atom_site_adp_type
_atom_site_occupancy
_atom_site_site_symmetry_order
_atom_site_calc_flag
_atom_site_refinement_flags_posn
_atom_site_refinement_flags_adp
_atom_site_refinement_flags_occupancy
_atom_site_disorder_assembly
_atom_site_disorder_group
S12 S 0.53871(5) 0.24376(2) 0.42398(4) 0.03327(14) Uani 1 1 d . . . . .
O54 O 0.53226(13) 0.41017(8) 0.47872(11) 0.0396(4) Uani 1 1 d . . . . .
N28 N 0.47617(16) 0.60452(8) 0.05478(15) 0.0382(4) Uani 1 1 d . . . . .
N38 N 0.30976(18) 0.12849(10) -0.07724(15) 0.0449(5) Uani 1 1 d . . . . .
C1 C 0.48294(15) 0.33536(8) 0.29035(14) 0.0225(4) Uani 1 1 d . . . . .
C11 C 0.51718(15) 0.31915(8) 0.38862(14) 0.0241(4) Uani 1 1 d . . . . .
C13 C 0.55253(16) 0.26233(9) 0.55559(15) 0.0282(4) Uani 1 1 d . . . . .
C14 C 0.56575(18) 0.22082(10) 0.63429(16) 0.0328(4) Uani 1 1 d . . . . .
H14 H 0.567653 0.180606 0.619908 0.039 Uiso 1 1 calc R U . . .
C15 C 0.57599(18) 0.24102(11) 0.73457(16) 0.0358(5) Uani 1 1 d . . . . .
H15 H 0.585103 0.213937 0.788407 0.043 Uiso 1 1 calc R U . . .
C16 C 0.57292(18) 0.30126(11) 0.75668(15) 0.0350(5) Uani 1 1 d . . . . .
H16 H 0.580081 0.313842 0.824817 0.042 Uiso 1 1 calc R U . . .
C17 C 0.55930(16) 0.34240(10) 0.67798(15) 0.0313(4) Uani 1 1 d . . . . .
H17 H 0.557126 0.382580 0.692551 0.038 Uiso 1 1 calc R U . . .
C18 C 0.54889(16) 0.32257(9) 0.57637(14) 0.0269(4) Uani 1 1 d . . . . .
C19 C 0.53332(15) 0.36226(11) 0.48281(14) 0.0280(4) Uani 1 1 d . . . . .
C21 C 0.47973(16) 0.39751(8) 0.25362(14) 0.0229(4) Uani 1 1 d . . . . .
C22 C 0.57574(16) 0.43113(9) 0.25990(15) 0.0291(4) Uani 1 1 d . . . . .
H22 H 0.640380 0.417229 0.297610 0.035 Uiso 1 1 calc R U . . .
C23 C 0.57580(16) 0.48515(9) 0.21041(16) 0.0300(4) Uani 1 1 d . . . . .
H23 H 0.640768 0.506938 0.212889 0.036 Uiso 1 1 calc R U . . .
C24 C 0.47776(16) 0.50674(8) 0.15675(14) 0.0248(4) Uani 1 1 d . . . . .
C25 C 0.38025(16) 0.47486(9) 0.15487(16) 0.0291(4) Uani 1 1 d . . . . .
H25 H 0.314284 0.490280 0.122102 0.035 Uiso 1 1 calc R U . . .
C26 C 0.38152(16) 0.42026(9) 0.20173(16) 0.0280(4) Uani 1 1 d . . . . .
H26 H 0.316572 0.398418 0.198788 0.034 Uiso 1 1 calc R U . . .
C27 C 0.47716(17) 0.56145(9) 0.10029(15) 0.0286(4) Uani 1 1 d . . . . .
C31 C 0.44593(15) 0.29116(8) 0.20908(13) 0.0216(4) Uani 1 1 d . . . . .
C32 C 0.48351(16) 0.29401(9) 0.11271(14) 0.0252(4) Uani 1 1 d . . . . .
H32 H 0.532400 0.323712 0.099214 0.030 Uiso 1 1 calc R U . . .
C33 C 0.44834(16) 0.25281(9) 0.03697(14) 0.0271(4) Uani 1 1 d . . . . .
H33 H 0.473841 0.254652 -0.026939 0.033 Uiso 1 1 calc R U . . .
C34 C 0.37427(15) 0.20853(9) 0.05760(14) 0.0245(4) Uani 1 1 d . . . . .
C35 C 0.33423(16) 0.20656(9) 0.15249(14) 0.0266(4) Uani 1 1 d . . . . .
H35 H 0.284067 0.177415 0.165594 0.032 Uiso 1 1 calc R U . . .
C36 C 0.36912(16) 0.24794(9) 0.22710(14) 0.0253(4) Uani 1 1 d . . . . .
H36 H 0.341161 0.246982 0.289933 0.030 Uiso 1 1 calc R U . . .
C37 C 0.33809(17) 0.16442(10) -0.01840(15) 0.0310(4) Uani 1 1 d . . . . .
S12A S 0.26176(4) 0.23049(2) 0.72477(4) 0.02804(13) Uani 1 1 d . . . . .
O54A O 0.26342(14) 0.28190(7) 0.44376(11) 0.0379(4) Uani 1 1 d . . . . .
N28A N 0.19280(18) 0.56261(9) 0.27851(15) 0.0427(5) Uani 1 1 d . . . . .
N38A N 0.10068(16) 0.44699(9) 1.10172(14) 0.0377(4) Uani 1 1 d . . . . .
C1A C 0.21885(15) 0.34027(8) 0.63735(14) 0.0240(4) Uani 1 1 d . . . . .
C11A C 0.24651(16) 0.28357(9) 0.62392(14) 0.0250(4) Uani 1 1 d . . . . .
C13A C 0.28984(15) 0.17433(9) 0.63903(14) 0.0252(4) Uani 1 1 d . . . . .
C14A C 0.31506(17) 0.11614(9) 0.66778(16) 0.0302(4) Uani 1 1 d . . . . .
H14A H 0.319617 0.104305 0.736207 0.036 Uiso 1 1 calc R U . . .
C15A C 0.33308(18) 0.07658(9) 0.59128(17) 0.0328(5) Uani 1 1 d . . . . .
H15A H 0.349524 0.037477 0.608996 0.039 Uiso 1 1 calc R U . . .
C16A C 0.32739(17) 0.09341(9) 0.48865(16) 0.0309(4) Uani 1 1 d . . . . .
H16A H 0.338520 0.065577 0.438726 0.037 Uiso 1 1 calc R U . . .
C17A C 0.30526(16) 0.15135(9) 0.46092(15) 0.0275(4) Uani 1 1 d . . . . .
H17A H 0.302733 0.163139 0.392621 0.033 Uiso 1 1 calc R U . . .
C18A C 0.28669(15) 0.19210(8) 0.53698(14) 0.0246(4) Uani 1 1 d . . . . .
C19A C 0.26558(16) 0.25615(9) 0.52121(16) 0.0281(4) Uani 1 1 d . . . . .
C21A C 0.21100(15) 0.38599(8) 0.55395(14) 0.0238(4) Uani 1 1 d . . . . .
C22A C 0.12426(18) 0.38865(10) 0.47431(18) 0.0373(5) Uani 1 1 d . . . . .
H22A H 0.069434 0.359836 0.469255 0.045 Uiso 1 1 calc R U . . .
C23A C 0.11857(19) 0.43367(11) 0.40250(18) 0.0404(5) Uani 1 1 d . . . . .
H23A H 0.060051 0.435219 0.349560 0.049 Uiso 1 1 calc R U . . .
C24A C 0.20087(17) 0.47668(9) 0.40977(15) 0.0291(4) Uani 1 1 d . . . . .
C25A C 0.28862(19) 0.47406(10) 0.48766(17) 0.0369(5) Uani 1 1 d . . . . .
H25A H 0.344389 0.502335 0.491852 0.044 Uiso 1 1 calc R U . . .
C26A C 0.29261(18) 0.42883(10) 0.55947(16) 0.0349(5) Uani 1 1 d . . . . .
H26A H 0.351207 0.427240 0.612324 0.042 Uiso 1 1 calc R U . . .
C27A C 0.19555(19) 0.52435(9) 0.33594(16) 0.0342(5) Uani 1 1 d . . . . .
C31A C 0.19504(16) 0.36317(8) 0.73901(14) 0.0235(4) Uani 1 1 d . . . . .
C32A C 0.09624(17) 0.39320(9) 0.74504(15) 0.0296(4) Uani 1 1 d . . . . .
H32A H 0.046868 0.398925 0.685645 0.036 Uiso 1 1 calc R U . . .
C33A C 0.07056(17) 0.41461(9) 0.83802(15) 0.0300(4) Uani 1 1 d . . . . .
H33A H 0.004040 0.434167 0.841512 0.036 Uiso 1 1 calc R U . . .
C34A C 0.14590(16) 0.40648(8) 0.92671(14) 0.0252(4) Uani 1 1 d . . . . .
C35A C 0.24571(16) 0.37738(9) 0.92172(15) 0.0276(4) Uani 1 1 d . . . . .
H35A H 0.295887 0.372463 0.980810 0.033 Uiso 1 1 calc R U . . .
C36A C 0.26971(16) 0.35582(9) 0.82814(15) 0.0272(4) Uani 1 1 d . . . . .
H36A H 0.336210 0.336251 0.824627 0.033 Uiso 1 1 calc R U . . .
C37A C 0.12012(16) 0.42888(9) 1.02391(15) 0.0285(4) Uani 1 1 d . . . . .

loop_
_atom_site_aniso_label
_atom_site_aniso_U_11
_atom_site_aniso_U_22
_atom_site_aniso_U_33
_atom_site_aniso_U_23
_atom_site_aniso_U_13
_atom_site_aniso_U_12
S12 0.0425(3) 0.0283(3) 0.0283(3) 0.00513(19) 0.0017(2) 0.0008(2)
O54 0.0402(9) 0.0485(11) 0.0304(8) -0.0006(7) 0.0053(6) -0.0019(7)
N28 0.0451(11) 0.0289(10) 0.0412(10) 0.0106(8) 0.0075(8) -0.0005(8)
N38 0.0555(12) 0.0483(12) 0.0303(10) -0.0121(9) 0.0030(9) -0.0113(10)
C1 0.0243(9) 0.0190(9) 0.0246(9) -0.0010(7) 0.0052(7) -0.0004(7)
C11 0.0265(9) 0.0211(9) 0.0249(9) -0.0009(7) 0.0035(7) -0.0011(7)
C13 0.0266(10) 0.0340(11) 0.0236(9) 0.0000(8) 0.0022(7) -0.0040(8)
C14 0.0385(11) 0.0298(11) 0.0301(10) 0.0033(8) 0.0042(8) -0.0022(9)
C15 0.0362(11) 0.0441(13) 0.0270(10) 0.0086(9) 0.0035(8) -0.0025(9)
C16 0.0361(11) 0.0472(13) 0.0215(9) -0.0044(9) 0.0033(8) -0.0024(10)
C17 0.0290(10) 0.0349(11) 0.0298(10) -0.0050(8) 0.0032(8) -0.0008(8)
C18 0.0246(9) 0.0303(10) 0.0253(9) 0.0016(8) 0.0017(7) -0.0018(8)
C19 0.0176(8) 0.0511(14) 0.0153(8) 0.0029(8) 0.0019(6) -0.0103(8)
C21 0.0277(9) 0.0189(9) 0.0221(8) -0.0001(7) 0.0038(7) 0.0005(7)
C22 0.0246(9) 0.0292(10) 0.0327(10) 0.0059(8) 0.0011(8) 0.0008(8)
C23 0.0257(9) 0.0273(10) 0.0367(11) 0.0048(8) 0.0034(8) -0.0055(8)
C24 0.0303(10) 0.0192(9) 0.0257(9) -0.0009(7) 0.0058(7) 0.0006(7)
C25 0.0264(9) 0.0231(9) 0.0368(10) 0.0027(8) 0.0002(8) 0.0035(8)
C26 0.0243(9) 0.0228(9) 0.0362(10) 0.0019(8) 0.0010(8) -0.0014(7)
C27 0.0318(10) 0.0258(10) 0.0285(10) -0.0008(8) 0.0051(8) -0.0005(8)
C31 0.0250(9) 0.0195(9) 0.0200(8) 0.0023(7) 0.0019(7) 0.0024(7)
C32 0.0286(9) 0.0242(9) 0.0231(9) 0.0031(7) 0.0050(7) -0.0023(7)
C33 0.0328(10) 0.0292(10) 0.0200(9) 0.0018(7) 0.0059(7) 0.0007(8)
C34 0.0265(9) 0.0251(9) 0.0213(9) -0.0007(7) 0.0008(7) 0.0018(7)
C35 0.0284(9) 0.0262(10) 0.0254(9) 0.0012(7) 0.0039(7) -0.0050(8)
C36 0.0282(9) 0.0283(10) 0.0201(8) 0.0005(7) 0.0058(7) -0.0026(8)
C37 0.0343(11) 0.0348(11) 0.0236(9) -0.0013(8) 0.0026(8) -0.0012(9)
S12A 0.0368(3) 0.0235(2) 0.0246(2) -0.00052(17) 0.00711(18) 0.00270(19)
O54A 0.0505(9) 0.0348(8) 0.0289(8) -0.0039(6) 0.0073(7) 0.0080(7)
N28A 0.0574(13) 0.0316(10) 0.0378(10) 0.0066(8) 0.0005(9) 0.0019(9)
N38A 0.0373(10) 0.0423(11) 0.0341(10) -0.0113(8) 0.0073(8) -0.0043(8)
C1A 0.0232(9) 0.0242(9) 0.0246(9) -0.0011(7) 0.0034(7) -0.0016(7)
C11A 0.0272(9) 0.0250(9) 0.0235(9) -0.0009(7) 0.0057(7) -0.0008(7)
C13A 0.0240(9) 0.0252(9) 0.0272(9) -0.0040(7) 0.0065(7) -0.0016(7)
C14A 0.0349(11) 0.0272(10) 0.0300(10) 0.0018(8) 0.0093(8) -0.0002(8)
C15A 0.0382(11) 0.0206(9) 0.0418(11) -0.0013(8) 0.0132(9) -0.0010(8)
C16A 0.0334(10) 0.0255(10) 0.0358(11) -0.0103(8) 0.0118(8) -0.0026(8)
C17A 0.0291(10) 0.0282(10) 0.0259(9) -0.0041(8) 0.0059(7) -0.0058(8)
C18A 0.0240(9) 0.0230(9) 0.0273(9) -0.0016(7) 0.0052(7) -0.0013(7)
C19A 0.0241(9) 0.0257(10) 0.0357(11) -0.0090(8) 0.0085(8) -0.0025(8)
C21A 0.0270(9) 0.0212(9) 0.0236(9) -0.0016(7) 0.0053(7) 0.0010(7)
C22A 0.0346(11) 0.0329(11) 0.0422(12) 0.0081(9) -0.0042(9) -0.0102(9)
C23A 0.0385(12) 0.0378(12) 0.0408(12) 0.0096(10) -0.0108(9) -0.0062(10)
C24A 0.0358(10) 0.0227(9) 0.0287(10) 0.0026(8) 0.0039(8) 0.0033(8)
C25A 0.0371(11) 0.0312(11) 0.0408(12) 0.0073(9) -0.0014(9) -0.0099(9)
C26A 0.0343(11) 0.0350(12) 0.0326(11) 0.0055(9) -0.0061(8) -0.0075(9)
C27A 0.0407(12) 0.0277(11) 0.0335(11) 0.0003(9) 0.0018(9) 0.0023(9)
C31A 0.0275(9) 0.0182(9) 0.0253(9) -0.0007(7) 0.0056(7) -0.0016(7)
C32A 0.0307(10) 0.0306(10) 0.0270(10) -0.0009(8) 0.0012(8) 0.0045(8)
C33A 0.0291(10) 0.0295(10) 0.0322(10) -0.0019(8) 0.0068(8) 0.0055(8)
C34A 0.0300(10) 0.0203(9) 0.0263(9) -0.0027(7) 0.0071(7) -0.0041(7)
C35A 0.0297(10) 0.0252(10) 0.0268(9) -0.0034(7) 0.0000(7) -0.0003(8)
C36A 0.0260(9) 0.0246(9) 0.0305(10) -0.0044(8) 0.0021(8) 0.0028(8)
C37A 0.0292(10) 0.0240(10) 0.0324(10) -0.0040(8) 0.0035(8) -0.0030(8)

loop_
_atom_type_symbol
_atom_type_description
_atom_type_scat_dispersion_real
_atom_type_scat_dispersion_imag
_atom_type_scat_source
C C 0.0181 0.0091 'International Tables Vol C Tables 4.2.6.8 and 6.1.1.4'
H H 0.0000 0.0000 'International Tables Vol C Tables 4.2.6.8 and 6.1.1.4'
N N 0.0311 0.0180 'International Tables Vol C Tables 4.2.6.8 and 6.1.1.4'
O O 0.0492 0.0322 'International Tables Vol C Tables 4.2.6.8 and 6.1.1.4'
S S 0.3331 0.5567 'International Tables Vol C Tables 4.2.6.8 and 6.1.1.4'

loop_
_exptl_crystal_face_index_h
_exptl_crystal_face_index_k
_exptl_crystal_face_index_l
_exptl_crystal_face_perp_dist
0 -15 0 0.1918
4 -2 7 0.1723
3 6 6 0.1862
2 13 4 0.1894
-4 -3 -7 0.1639
-3 -9 -5 0.1575
5 -12 0 0.1073
-4 6 7 0.1235
-1 6 -7 0.1942
3 -3 -8 0.1379
6 -3 5 0.1437
-6 -9 -1 0.1739
-7 -5 -3 0.1623
-3 9 -5 0.2035
3 13 -3 0.1803
6 9 1 0.1574
-3 -9 6 0.2145
6 -7 3 0.1378
8 -3 0 0.1232
6 6 -6 0.1410
-7 5 -1 0.1808
-8 -1 3 0.1474

loop_
_geom_angle_atom_site_label_1
_geom_angle_atom_site_label_2
_geom_angle_atom_site_label_3
_geom_angle
_geom_angle_site_symmetry_1
_geom_angle_site_symmetry_3
_geom_angle_publ_flag
C13 S12 C11 91.06(9) . . ?
C11 C1 C21 123.88(17) . . ?
C11 C1 C31 121.81(17) . . ?
C21 C1 C31 114.31(15) . . ?
C1 C11 S12 121.71(14) . . ?
C1 C11 C19 125.00(17) . . ?
C19 C11 S12 113.14(14) . . ?
C14 C13 S12 123.55(17) . . ?
C14 C13 C18 121.39(18) . . ?
C18 C13 S12 115.06(15) . . ?
C13 C14 H14 121.0 . . ?
C15 C14 C13 118.0(2) . . ?
C15 C14 H14 121.0 . . ?
C14 C15 H15 119.4 . . ?
C14 C15 C16 121.3(2) . . ?
C16 C15 H15 119.4 . . ?
C15 C16 H16 119.8 . . ?
C17 C16 C15 120.45(19) . . ?
C17 C16 H16 119.8 . . ?
C16 C17 H17 120.6 . . ?
C16 C17 C18 118.8(2) . . ?
C18 C17 H17 120.6 . . ?
C13 C18 C17 120.03(19) . . ?
C13 C18 C19 115.29(18) . . ?
C17 C18 C19 124.68(19) . . ?
O54 C19 C11 125.74(18) . . ?
O54 C19 C18 129.3(2) . . ?
C18 C19 C11 105.00(18) . . ?
C22 C21 C1 120.79(17) . . ?
C22 C21 C26 119.35(17) . . ?
C26 C21 C1 119.47(17) . . ?
C21 C22 H22 119.8 . . ?
C23 C22 C21 120.44(18) . . ?
C23 C22 H22 119.8 . . ?
C22 C23 H23 120.2 . . ?
C22 C23 C24 119.59(18) . . ?
C24 C23 H23 120.2 . . ?
C23 C24 C27 120.47(18) . . ?
C25 C24 C23 120.24(18) . . ?
C25 C24 C27 119.26(18) . . ?
C24 C25 H25 120.1 . . ?
C26 C25 C24 119.79(18) . . ?
C26 C25 H25 120.1 . . ?
C21 C26 H26 119.8 . . ?
C25 C26 C21 120.45(18) . . ?
C25 C26 H26 119.8 . . ?
N28 C27 C24 179.4(2) . . ?
C32 C31 C1 120.69(17) . . ?
C36 C31 C1 119.95(16) . . ?
C36 C31 C32 119.30(17) . . ?
C31 C32 H32 119.8 . . ?
C33 C32 C31 120.46(18) . . ?
C33 C32 H32 119.8 . . ?
C32 C33 H33 120.3 . . ?
C32 C33 C34 119.43(17) . . ?
C34 C33 H33 120.3 . . ?
C33 C34 C37 120.82(17) . . ?
C35 C34 C33 120.26(17) . . ?
C35 C34 C37 118.92(18) . . ?
C34 C35 H35 120.1 . . ?
C36 C35 C34 119.89(18) . . ?
C36 C35 H35 120.1 . . ?
C31 C36 H36 119.7 . . ?
C35 C36 C31 120.58(17) . . ?
C35 C36 H36 119.7 . . ?
N38 C37 C34 178.6(2) . . ?
C13A S12A C11A 91.39(9) . . ?
C11A C1A C21A 123.89(17) . . ?
C11A C1A C31A 121.95(17) . . ?
C31A C1A C21A 114.15(16) . . ?
C1A C11A S12A 123.52(15) . . ?
C1A C11A C19A 124.92(18) . . ?
C19A C11A S12A 111.54(14) . . ?
C14A C13A S12A 124.39(15) . . ?
C18A C13A S12A 114.89(15) . . ?
C18A C13A C14A 120.72(18) . . ?
C13A C14A H14A 121.1 . . ?
C15A C14A C13A 117.80(19) . . ?
C15A C14A H14A 121.1 . . ?
C14A C15A H15A 119.0 . . ?
C14A C15A C16A 122.04(19) . . ?
C16A C15A H15A 119.0 . . ?
C15A C16A H16A 120.0 . . ?
C17A C16A C15A 119.97(18) . . ?
C17A C16A H16A 120.0 . . ?
C16A C17A H17A 120.5 . . ?
C16A C17A C18A 118.96(18) . . ?
C18A C17A H17A 120.5 . . ?
C13A C18A C17A 120.47(18) . . ?
C13A C18A C19A 113.54(17) . . ?
C17A C18A C19A 125.97(18) . . ?
O54A C19A C11A 125.03(19) . . ?
O54A C19A C18A 126.42(18) . . ?
C18A C19A C11A 108.55(17) . . ?
C22A C21A C1A 123.31(17) . . ?
C26A C21A C1A 117.81(17) . . ?
C26A C21A C22A 118.84(18) . . ?
C21A C22A H22A 119.7 . . ?
C23A C22A C21A 120.7(2) . . ?
C23A C22A H22A 119.7 . . ?
C22A C23A H23A 120.2 . . ?
C22A C23A C24A 119.7(2) . . ?
C24A C23A H23A 120.2 . . ?
C23A C24A C27A 120.37(19) . . ?
C25A C24A C23A 120.25(19) . . ?
C25A C24A C27A 119.38(19) . . ?
C24A C25A H25A 120.4 . . ?
C24A C25A C26A 119.3(2) . . ?
C26A C25A H25A 120.4 . . ?
C21A C26A C25A 121.23(19) . . ?
C21A C26A H26A 119.4 . . ?
C25A C26A H26A 119.4 . . ?
N28A C27A C24A 178.8(3) . . ?
C32A C31A C1A 119.19(17) . . ?
C32A C31A C36A 119.15(17) . . ?
C36A C31A C1A 121.65(17) . . ?
C31A C32A H32A 119.5 . . ?
C33A C32A C31A 120.98(18) . . ?
C33A C32A H32A 119.5 . . ?
C32A C33A H33A 120.4 . . ?
C32A C33A C34A 119.14(18) . . ?
C34A C33A H33A 120.4 . . ?
C33A C34A C37A 119.55(18) . . ?
C35A C34A C33A 120.59(18) . . ?
C35A C34A C37A 119.86(18) . . ?
C34A C35A H35A 120.2 . . ?
C36A C35A C34A 119.51(18) . . ?
C36A C35A H35A 120.2 . . ?
C31A C36A H36A 119.7 . . ?
C35A C36A C31A 120.62(18) . . ?
C35A C36A H36A 119.7 . . ?
N38A C37A C34A 179.3(2) . . ?

loop_
_geom_bond_atom_site_label_1
_geom_bond_atom_site_label_2
_geom_bond_distance
_geom_bond_site_symmetry_2
_geom_bond_publ_flag
S12 C11 1.7781(19) . ?
S12 C13 1.761(2) . ?
O54 C19 1.085(3) . ?
N28 C27 1.141(3) . ?
N38 C37 1.143(3) . ?
C1 C11 1.352(3) . ?
C1 C21 1.485(2) . ?
C1 C31 1.488(2) . ?
C11 C19 1.565(3) . ?
C13 C14 1.389(3) . ?
C13 C18 1.392(3) . ?
C14 H14 0.9300 . ?
C14 C15 1.381(3) . ?
C15 H15 0.9300 . ?
C15 C16 1.395(3) . ?
C16 H16 0.9300 . ?
C16 C17 1.383(3) . ?
C17 H17 0.9300 . ?
C17 C18 1.394(3) . ?
C18 C19 1.511(3) . ?
C21 C22 1.390(3) . ?
C21 C26 1.398(3) . ?
C22 H22 0.9300 . ?
C22 C23 1.383(3) . ?
C23 H23 0.9300 . ?
C23 C24 1.395(3) . ?
C24 C25 1.388(3) . ?
C24 C27 1.441(3) . ?
C25 H25 0.9300 . ?
C25 C26 1.378(3) . ?
C26 H26 0.9300 . ?
C31 C32 1.398(3) . ?
C31 C36 1.395(3) . ?
C32 H32 0.9300 . ?
C32 C33 1.389(3) . ?
C33 H33 0.9300 . ?
C33 C34 1.398(3) . ?
C34 C35 1.392(3) . ?
C34 C37 1.439(3) . ?
C35 H35 0.9300 . ?
C35 C36 1.381(3) . ?
C36 H36 0.9300 . ?
S12A C11A 1.7771(19) . ?
S12A C13A 1.7577(19) . ?
O54A C19A 1.167(3) . ?
N28A C27A 1.144(3) . ?
N38A C37A 1.150(3) . ?
C1A C11A 1.344(3) . ?
C1A C21A 1.498(3) . ?
C1A C31A 1.491(3) . ?
C11A C19A 1.526(3) . ?
C13A C14A 1.393(3) . ?
C13A C18A 1.391(3) . ?
C14A H14A 0.9300 . ?
C14A C15A 1.382(3) . ?
C15A H15A 0.9300 . ?
C15A C16A 1.390(3) . ?
C16A H16A 0.9300 . ?
C16A C17A 1.378(3) . ?
C17A H17A 0.9300 . ?
C17A C18A 1.397(3) . ?
C18A C19A 1.482(3) . ?
C21A C22A 1.389(3) . ?
C21A C26A 1.384(3) . ?
C22A H22A 0.9300 . ?
C22A C23A 1.382(3) . ?
C23A H23A 0.9300 . ?
C23A C24A 1.392(3) . ?
C24A C25A 1.382(3) . ?
C24A C27A 1.444(3) . ?
C25A H25A 0.9300 . ?
C25A C26A 1.386(3) . ?
C26A H26A 0.9300 . ?
C31A C32A 1.394(3) . ?
C31A C36A 1.396(3) . ?
C32A H32A 0.9300 . ?
C32A C33A 1.383(3) . ?
C33A H33A 0.9300 . ?
C33A C34A 1.398(3) . ?
C34A C35A 1.392(3) . ?
C34A C37A 1.441(3) . ?
C35A H35A 0.9300 . ?
C35A C36A 1.384(3) . ?
C36A H36A 0.9300 . ?

loop_
_geom_torsion_atom_site_label_1
_geom_torsion_atom_site_label_2
_geom_torsion_atom_site_label_3
_geom_torsion_atom_site_label_4
_geom_torsion
_geom_torsion_site_symmetry_1
_geom_torsion_site_symmetry_2
_geom_torsion_site_symmetry_3
_geom_torsion_site_symmetry_4
_geom_torsion_publ_flag
S12 C11 C19 O54 173.66(19) . . . . ?
S12 C11 C19 C18 -6.84(18) . . . . ?
S12 C13 C14 C15 179.84(16) . . . . ?
S12 C13 C18 C17 -179.83(15) . . . . ?
S12 C13 C18 C19 0.2(2) . . . . ?
C1 C11 C19 O54 -10.7(3) . . . . ?
C1 C11 C19 C18 168.75(18) . . . . ?
C1 C21 C22 C23 169.13(18) . . . . ?
C1 C21 C26 C25 -171.19(18) . . . . ?
C1 C31 C32 C33 -179.72(17) . . . . ?
C1 C31 C36 C35 -179.84(17) . . . . ?
C11 S12 C13 C14 175.97(18) . . . . ?
C11 S12 C13 C18 -3.79(16) . . . . ?
C11 C1 C21 C22 60.7(3) . . . . ?
C11 C1 C21 C26 -126.5(2) . . . . ?
C11 C1 C31 C32 -133.8(2) . . . . ?
C11 C1 C31 C36 49.1(3) . . . . ?
C13 S12 C11 C1 -169.54(17) . . . . ?
C13 S12 C11 C19 6.21(14) . . . . ?
C13 C14 C15 C16 0.2(3) . . . . ?
C13 C18 C19 O54 -176.4(2) . . . . ?
C13 C18 C19 C11 4.2(2) . . . . ?
C14 C13 C18 C17 0.4(3) . . . . ?
C14 C13 C18 C19 -179.58(18) . . . . ?
C14 C15 C16 C17 0.1(3) . . . . ?
C15 C16 C17 C18 -0.1(3) . . . . ?
C16 C17 C18 C13 -0.1(3) . . . . ?
C16 C17 C18 C19 179.84(18) . . . . ?
C17 C18 C19 O54 3.6(3) . . . . ?
C17 C18 C19 C11 -175.82(18) . . . . ?
C18 C13 C14 C15 -0.4(3) . . . . ?
C21 C1 C11 S12 -170.49(14) . . . . ?
C21 C1 C11 C19 14.3(3) . . . . ?
C21 C1 C31 C32 45.6(2) . . . . ?
C21 C1 C31 C36 -131.44(18) . . . . ?
C21 C22 C23 C24 2.1(3) . . . . ?
C22 C21 C26 C25 1.7(3) . . . . ?
C22 C23 C24 C25 1.4(3) . . . . ?
C22 C23 C24 C27 -176.81(19) . . . . ?
C23 C24 C25 C26 -3.4(3) . . . . ?
C24 C25 C26 C21 1.8(3) . . . . ?
C26 C21 C22 C23 -3.6(3) . . . . ?
C27 C24 C25 C26 174.87(18) . . . . ?
C31 C1 C11 S12 8.9(3) . . . . ?
C31 C1 C11 C19 -166.34(17) . . . . ?
C31 C1 C21 C22 -118.7(2) . . . . ?
C31 C1 C21 C26 54.1(2) . . . . ?
C31 C32 C33 C34 0.4(3) . . . . ?
C32 C31 C36 C35 3.0(3) . . . . ?
C32 C33 C34 C35 1.4(3) . . . . ?
C32 C33 C34 C37 -178.65(18) . . . . ?
C33 C34 C35 C36 -1.0(3) . . . . ?
C34 C35 C36 C31 -1.2(3) . . . . ?
C36 C31 C32 C33 -2.6(3) . . . . ?
C37 C34 C35 C36 179.05(18) . . . . ?
S12A C11A C19A O54A -177.78(18) . . . . ?
S12A C11A C19A C18A 2.36(19) . . . . ?
S12A C13A C14A C15A 178.74(16) . . . . ?
S12A C13A C18A C17A -178.65(15) . . . . ?
S12A C13A C18A C19A 2.9(2) . . . . ?
C1A C11A C19A O54A 3.8(3) . . . . ?
C1A C11A C19A C18A -176.06(18) . . . . ?
C1A C21A C22A C23A 176.7(2) . . . . ?
C1A C21A C26A C25A -177.3(2) . . . . ?
C1A C31A C32A C33A 179.36(19) . . . . ?
C1A C31A C36A C35A -179.90(18) . . . . ?
C11A S12A C13A C14A 178.00(18) . . . . ?
C11A S12A C13A C18A -1.21(16) . . . . ?
C11A C1A C21A C22A 74.7(3) . . . . ?
C11A C1A C21A C26A -107.8(2) . . . . ?
C11A C1A C31A C32A -127.2(2) . . . . ?
C11A C1A C31A C36A 53.5(3) . . . . ?
C13A S12A C11A C1A 177.70(18) . . . . ?
C13A S12A C11A C19A -0.75(14) . . . . ?
C13A C14A C15A C16A 0.4(3) . . . . ?
C13A C18A C19A O54A 176.9(2) . . . . ?
C13A C18A C19A C11A -3.3(2) . . . . ?
C14A C13A C18A C17A 2.1(3) . . . . ?
C14A C13A C18A C19A -176.34(18) . . . . ?
C14A C15A C16A C17A 1.3(3) . . . . ?
C15A C16A C17A C18A -1.3(3) . . . . ?
C16A C17A C18A C13A -0.4(3) . . . . ?
C16A C17A C18A C19A 177.85(18) . . . . ?
C17A C18A C19A O54A -1.5(3) . . . . ?
C17A C18A C19A C11A 178.36(18) . . . . ?
C18A C13A C14A C15A -2.1(3) . . . . ?
C21A C1A C11A S12A 177.01(14) . . . . ?
C21A C1A C11A C19A -4.8(3) . . . . ?
C21A C1A C31A C32A 53.8(2) . . . . ?
C21A C1A C31A C36A -125.53(19) . . . . ?
C21A C22A C23A C24A 0.3(4) . . . . ?
C22A C21A C26A C25A 0.4(3) . . . . ?
C22A C23A C24A C25A 0.8(4) . . . . ?
C22A C23A C24A C27A -179.4(2) . . . . ?
C23A C24A C25A C26A -1.2(3) . . . . ?
C24A C25A C26A C21A 0.7(4) . . . . ?
C26A C21A C22A C23A -0.8(3) . . . . ?
C27A C24A C25A C26A 178.9(2) . . . . ?
C31A C1A C11A S12A -1.9(3) . . . . ?
C31A C1A C11A C19A 176.34(17) . . . . ?
C31A C1A C21A C22A -106.3(2) . . . . ?
C31A C1A C21A C26A 71.2(2) . . . . ?
C31A C32A C33A C34A 0.8(3) . . . . ?
C32A C31A C36A C35A 0.8(3) . . . . ?
C32A C33A C34A C35A 0.2(3) . . . . ?
C32A C33A C34A C37A 179.71(19) . . . . ?
C33A C34A C35A C36A -0.7(3) . . . . ?
C34A C35A C36A C31A 0.2(3) . . . . ?
C36A C31A C32A C33A -1.3(3) . . . . ?
C37A C34A C35A C36A 179.78(18) . . . . ?

loop_
_exptl_oxdiff_crystal_face_indexfrac_h
_exptl_oxdiff_crystal_face_indexfrac_k
_exptl_oxdiff_crystal_face_indexfrac_l
_exptl_oxdiff_crystal_face_x
_exptl_oxdiff_crystal_face_y
_exptl_oxdiff_crystal_face_z
0.0855 -14.6860 0.0074 0.3254 0.6808 0.6562
3.7133 -2.0126 6.8445 -0.2307 -0.4885 0.8415
3.3989 5.9339 6.3448 -0.3868 -0.8147 0.4320
1.8549 12.6422 3.5591 -0.4235 -0.8891 -0.1733
-3.6310 -3.3224 -6.7470 0.3451 0.7277 -0.5927
-2.9156 -9.0284 -5.4829 0.4208 0.8850 -0.1992
4.8830 -11.5019 -0.0388 -0.2947 0.5448 0.7851
-3.9766 5.6151 7.0826 0.4764 -0.8752 0.0838
-1.0564 6.4062 -7.3551 -0.1831 0.3328 -0.9250
3.0190 -2.8500 -8.0329 -0.4507 0.8270 -0.3360
5.6475 -3.3066 4.8169 -0.4649 -0.2512 0.8490
-5.9152 -9.4662 -0.5598 0.8777 0.4776 0.0380
-6.6643 -5.1607 -2.5402 0.8225 0.4468 -0.3520
-3.1333 9.1998 -5.2276 0.0353 0.0171 -0.9992
2.7893 13.1176 -2.7382 -0.6755 -0.3688 -0.6385
5.9954 9.2206 0.6971 -0.8783 -0.4779 -0.0117
-2.8633 -8.6551 6.4807 0.6622 -0.1598 0.7321
5.9331 -7.3323 2.8447 -0.4477 0.1054 0.8879
7.7215 -3.0529 -0.4775 -0.8201 0.1952 0.5379
5.5235 6.0985 -5.6760 -0.8897 0.2136 -0.4036
-7.2052 5.0328 -0.9611 0.6854 -0.1626 -0.7098
-7.6380 -1.1452 3.1550 0.9636 -0.2302 -0.1356
